data_7219165
loop_
_publ_author_name
'Hajra, Alakananda'
'Hashim, Rauzah'
'Rahman, Matiur'
'Ling, Irene'
'Abdullah, Norbani'

_publ_section_title
;
 Organocatalysis by p-sulfonic acid calix[4]arene: a convenient and
 efficient route to 2,3-dihydroquinazolin-4(1H)-ones in water
;
_journal_name_full 'RSC Adv.'
_journal_paper_doi 10.1039/C4RA16374E
_journal_year 2014
_chemical_formula_moiety 'C14 H11 N3 O3'
_chemical_formula_sum 'C14 H11 N3 O3'
_chemical_formula_weight 269.26
_space_group_crystal_system monoclinic
_space_group_IT_number 14
_space_group_name_Hall '-P 2yn'
_space_group_name_H-M_alt 'P 1 21/n 1'
_symmetry_space_group_name_Hall '-P 2yn'
_symmetry_space_group_name_H-M 'P 1 21/n 1'
_atom_sites_solution_hydrogens geom
_audit_creation_method SHELXL-2014/6
_audit_update_record
;
2014-09-26 deposited with the CCDC.
2014-12-22 downloaded from the CCDC.
;
_cell_angle_alpha 90
_cell_angle_beta 109.846(10)
_cell_angle_gamma 90
_cell_formula_units_Z 4
_cell_length_a 10.9782(11)
_cell_length_b 9.8343(8)
_cell_length_c 11.7533(11)
_cell_measurement_reflns_used 2264
_cell_measurement_temperature 100(2)
_cell_measurement_theta_max 30.1010
_cell_measurement_theta_min 4.2420
_cell_volume 1193.6(2)
_computing_cell_refinement
;
CrysAlisPro, Agilent Technologies,
Version 1.171.36.28 (release 01-02-2013 CrysAlis171 .NET)
(compiled Feb  1 2013,16:14:44)
;
_computing_data_collection
;
CrysAlisPro, Agilent Technologies,
Version 1.171.36.28 (release 01-02-2013 CrysAlis171 .NET)
(compiled Feb  1 2013,16:14:44)
;
_computing_data_reduction
;
CrysAlisPro, Agilent Technologies,
Version 1.171.36.28 (release 01-02-2013 CrysAlis171 .NET)
(compiled Feb  1 2013,16:14:44)
;
_computing_publication_material 'SHELXL-2014/6 (Sheldrick, 2014)'
_computing_structure_refinement 'SHELXL-2014/6 (Sheldrick, 2014)'
_diffrn_ambient_temperature 100(2)
_diffrn_detector_area_resol_mean 10.4041
_diffrn_measured_fraction_theta_full 0.999
_diffrn_measured_fraction_theta_max 0.882
_diffrn_measurement_device_type 'SuperNova, Dual, Cu at zero, Atlas'
_diffrn_radiation_type MoK\a
_diffrn_radiation_wavelength 0.71073
_diffrn_reflns_av_R_equivalents 0.0326
_diffrn_reflns_av_unetI/netI 0.0439
_diffrn_reflns_Laue_measured_fraction_full 0.999
_diffrn_reflns_Laue_measured_fraction_max 0.882
_diffrn_reflns_limit_h_max 15
_diffrn_reflns_limit_h_min -15
_diffrn_reflns_limit_k_max 9
_diffrn_reflns_limit_k_min -13
_diffrn_reflns_limit_l_max 13
_diffrn_reflns_limit_l_min -16
_diffrn_reflns_number 7235
_diffrn_reflns_point_group_measured_fraction_full 0.999
_diffrn_reflns_point_group_measured_fraction_max 0.882
_diffrn_reflns_theta_full 25.242
_diffrn_reflns_theta_max 30.246
_diffrn_reflns_theta_min 2.860
_diffrn_source 'SuperNova (80) X-ray Source'
_exptl_absorpt_coefficient_mu 0.109
_exptl_absorpt_correction_T_max 1.00000
_exptl_absorpt_correction_T_min 0.65567
_exptl_absorpt_correction_type multi-scan
_exptl_absorpt_process_details
;
CrysAlisPro, Agilent Technologies,
Version 1.171.36.28 (release 01-02-2013 CrysAlis171 .NET)
(compiled Feb  1 2013,16:14:44)
Empirical absorption correction using spherical harmonics,
implemented in SCALE3 ABSPACK scaling algorithm.
;
_exptl_crystal_colour colourless
_exptl_crystal_density_diffrn 1.498
_exptl_crystal_description plate
_exptl_crystal_F_000 560
_exptl_crystal_size_max 0.300
_exptl_crystal_size_mid 0.250
_exptl_crystal_size_min 0.200
_refine_diff_density_max 0.583
_refine_diff_density_min -0.473
_refine_diff_density_rms 0.059
_refine_ls_extinction_method none
_refine_ls_goodness_of_fit_ref 1.002
_refine_ls_hydrogen_treatment constr
_refine_ls_matrix_type full
_refine_ls_number_parameters 181
_refine_ls_number_reflns 3141
_refine_ls_number_restraints 0
_refine_ls_restrained_S_all 1.002
_refine_ls_R_factor_all 0.0679
_refine_ls_R_factor_gt 0.0522
_refine_ls_shift/su_max 0.000
_refine_ls_shift/su_mean 0.000
_refine_ls_structure_factor_coef Fsqd
_refine_ls_weighting_details 'w=1/[\s^2^(Fo^2^)+(0.0750P)^2^+0.6120P] where P=(Fo^2^+2Fc^2^)/3'
_refine_ls_weighting_scheme calc
_refine_ls_wR_factor_gt 0.1342
_refine_ls_wR_factor_ref 0.1503
_reflns_Friedel_coverage 0.000
_reflns_number_gt 2479
_reflns_number_total 3141
_reflns_threshold_expression 'I > 2\s(I)'
_cod_data_source_file c4ra16374e2.cif
_cod_data_source_block 5118
_cod_database_code 7219165
_shelx_space_group_comment
;
The symmetry employed for this shelxl refinement is uniquely defined
by the following loop, which should always be used as a source of
symmetry information in preference to the above space-group names.
They are only intended as comments.
;
_shelx_estimated_absorpt_t_min 0.968
_shelx_estimated_absorpt_t_max 0.979
_shelxl_version_number 2014/6

loop_
_space_group_symop_operation_xyz
'x, y, z'
'-x+1/2, y+1/2, -z+1/2'
'-x, -y, -z'
'x-1/2, -y-1/2, z-1/2'

loop_
_atom_site_label
_atom_site_type_symbol
_atom_site_fract_x
_atom_site_fract_y
_atom_site_fract_z
_atom_site_U_iso_or_equiv
_atom_site_adp_type
_atom_site_occupancy
_atom_site_site_symmetry_order
_atom_site_calc_flag
_atom_site_refinement_flags_posn
_atom_site_refinement_flags_adp
O1 O 0.38315(11) 0.37596(12) 0.01739(10) 0.0236(3) Uani 1 1 d . .
C4 C 0.46291(14) 0.23320(16) 0.19168(14) 0.0183(3) Uani 1 1 d . .
N2 N 0.69071(12) 0.25369(14) 0.30243(12) 0.0180(3) Uani 1 1 d . .
H2 H 0.7639 0.2111 0.3399 0.022 Uiso 1 1 calc R U
N1 N 0.59071(12) 0.40364(14) 0.13937(11) 0.0193(3) Uani 1 1 d . .
H1N H 0.6068 0.4537 0.0840 0.023 Uiso 1 1 calc R U
O3 O 1.00198(12) 0.66586(15) 0.59871(12) 0.0326(3) Uani 1 1 d . .
N3 N 0.89773(15) 0.71973(17) 0.58672(14) 0.0293(4) Uani 1 1 d . .
C14 C 0.79156(15) 0.55926(17) 0.42410(14) 0.0195(3) Uani 1 1 d . .
H14 H 0.8743 0.5345 0.4218 0.023 Uiso 1 1 calc R U
C3 C 0.34522(15) 0.16641(17) 0.17148(15) 0.0209(3) Uani 1 1 d . .
H3 H 0.2701 0.1967 0.1084 0.025 Uiso 1 1 calc R U
C8 C 0.47411(15) 0.34329(17) 0.11019(14) 0.0189(3) Uani 1 1 d . .
C5 C 0.56533(16) 0.07816(17) 0.35672(14) 0.0206(3) Uani 1 1 d . .
H5 H 0.6397 0.0471 0.4201 0.025 Uiso 1 1 calc R U
C9 C 0.67990(14) 0.49842(16) 0.34680(14) 0.0177(3) Uani 1 1 d . .
C13 C 0.77953(15) 0.65663(17) 0.50445(14) 0.0214(3) Uani 1 1 d . .
C1 C 0.44760(16) 0.01307(17) 0.33376(15) 0.0226(3) Uani 1 1 d . .
H1 H 0.4424 -0.0631 0.3816 0.027 Uiso 1 1 calc R U
C6 C 0.57454(14) 0.19033(16) 0.28597(14) 0.0170(3) Uani 1 1 d . .
C10 C 0.56033(15) 0.53607(17) 0.35419(15) 0.0224(3) Uani 1 1 d . .
H10 H 0.4837 0.4940 0.3024 0.027 Uiso 1 1 calc R U
C7 C 0.69249(14) 0.39101(17) 0.25789(13) 0.0176(3) Uani 1 1 d . .
H7 H 0.7777 0.4050 0.2462 0.021 Uiso 1 1 calc R U
C2 C 0.33634(16) 0.05685(18) 0.24188(15) 0.0237(4) Uani 1 1 d . .
H2N H 0.2559 0.0121 0.2280 0.028 Uiso 1 1 calc R U
C12 C 0.66152(17) 0.69712(18) 0.51190(15) 0.0243(4) Uani 1 1 d . .
H12 H 0.6565 0.7656 0.5671 0.029 Uiso 1 1 calc R U
O2 O 0.88596(15) 0.82381(18) 0.63905(16) 0.0532(5) Uani 1 1 d . .
C11 C 0.55164(16) 0.63414(19) 0.43604(17) 0.0265(4) Uani 1 1 d . .
H11 H 0.4693 0.6581 0.4398 0.032 Uiso 1 1 calc R U

loop_
_atom_site_aniso_label
_atom_site_aniso_U_11
_atom_site_aniso_U_22
_atom_site_aniso_U_33
_atom_site_aniso_U_23
_atom_site_aniso_U_13
_atom_site_aniso_U_12
O1 0.0210(6) 0.0253(6) 0.0169(5) 0.0020(5) -0.0032(4) -0.0013(5)
C4 0.0183(7) 0.0195(8) 0.0151(7) -0.0013(6) 0.0031(6) -0.0006(6)
N2 0.0143(6) 0.0190(7) 0.0167(6) 0.0018(5) 0.0000(5) 0.0023(5)
N1 0.0192(6) 0.0234(7) 0.0121(6) 0.0033(5) 0.0013(5) -0.0028(5)
O3 0.0231(6) 0.0410(8) 0.0282(7) -0.0052(6) 0.0017(5) -0.0064(6)
N3 0.0309(8) 0.0331(9) 0.0220(7) -0.0075(7) 0.0066(6) -0.0079(7)
C14 0.0192(7) 0.0220(8) 0.0165(7) 0.0018(6) 0.0050(6) -0.0019(6)
C3 0.0180(7) 0.0242(8) 0.0189(7) -0.0029(7) 0.0040(6) -0.0010(6)
C8 0.0188(7) 0.0197(7) 0.0151(7) -0.0018(6) 0.0017(6) 0.0000(6)
C5 0.0248(8) 0.0203(8) 0.0154(7) 0.0003(6) 0.0051(6) 0.0020(6)
C9 0.0197(7) 0.0163(7) 0.0144(7) 0.0035(6) 0.0024(6) -0.0009(6)
C13 0.0229(7) 0.0225(8) 0.0160(7) -0.0008(6) 0.0028(6) -0.0040(6)
C1 0.0317(8) 0.0189(8) 0.0200(7) -0.0002(6) 0.0125(7) -0.0025(7)
C6 0.0184(7) 0.0172(7) 0.0145(7) -0.0027(6) 0.0046(6) 0.0005(6)
C10 0.0177(7) 0.0219(8) 0.0236(8) -0.0001(7) 0.0020(6) 0.0015(6)
C7 0.0146(6) 0.0225(8) 0.0126(7) 0.0014(6) 0.0006(5) -0.0018(6)
C2 0.0239(8) 0.0249(8) 0.0242(8) -0.0053(7) 0.0108(6) -0.0054(7)
C12 0.0309(9) 0.0193(8) 0.0212(8) -0.0013(7) 0.0069(7) 0.0036(7)
O2 0.0465(9) 0.0545(11) 0.0568(10) -0.0388(9) 0.0154(8) -0.0146(8)
C11 0.0218(8) 0.0267(9) 0.0294(9) 0.0004(8) 0.0065(7) 0.0060(7)

loop_
_atom_type_symbol
_atom_type_description
_atom_type_scat_dispersion_real
_atom_type_scat_dispersion_imag
_atom_type_scat_source
C C 0.0033 0.0016 'International Tables Vol C Tables 4.2.6.8 and 6.1.1.4'
H H 0.0000 0.0000 'International Tables Vol C Tables 4.2.6.8 and 6.1.1.4'
N N 0.0061 0.0033 'International Tables Vol C Tables 4.2.6.8 and 6.1.1.4'
O O 0.0106 0.0060 'International Tables Vol C Tables 4.2.6.8 and 6.1.1.4'

loop_
_geom_angle_atom_site_label_1
_geom_angle_atom_site_label_2
_geom_angle_atom_site_label_3
_geom_angle
C3 C4 C6 120.03(15)
C3 C4 C8 120.68(14)
C6 C4 C8 119.17(14)
C6 N2 C7 119.82(12)
C6 N2 H2 120.1
C7 N2 H2 120.1
C8 N1 C7 123.87(13)
C8 N1 H1N 118.1
C7 N1 H1N 118.1
O3 N3 O2 123.91(16)
O3 N3 C13 118.40(15)
O2 N3 C13 117.68(16)
C13 C14 C9 118.52(15)
C13 C14 H14 120.7
C9 C14 H14 120.7
C2 C3 C4 120.95(15)
C2 C3 H3 119.5
C4 C3 H3 119.5
O1 C8 N1 121.34(15)
O1 C8 C4 122.56(14)
N1 C8 C4 116.05(13)
C1 C5 C6 119.83(15)
C1 C5 H5 120.1
C6 C5 H5 120.1
C14 C9 C10 119.02(15)
C14 C9 C7 118.78(14)
C10 C9 C7 122.19(14)
C14 C13 C12 123.38(15)
C14 C13 N3 118.36(14)
C12 C13 N3 118.25(15)
C5 C1 C2 121.47(16)
C5 C1 H1 119.3
C2 C1 H1 119.3
N2 C6 C5 121.52(14)
N2 C6 C4 119.56(14)
C5 C6 C4 118.82(14)
C11 C10 C9 121.01(15)
C11 C10 H10 119.5
C9 C10 H10 119.5
N2 C7 N1 108.82(12)
N2 C7 C9 112.46(12)
N1 C7 C9 112.06(13)
N2 C7 H7 107.8
N1 C7 H7 107.8
C9 C7 H7 107.8
C3 C2 C1 118.87(15)
C3 C2 H2N 120.6
C1 C2 H2N 120.6
C11 C12 C13 117.45(16)
C11 C12 H12 121.3
C13 C12 H12 121.3
C12 C11 C10 120.60(15)
C12 C11 H11 119.7
C10 C11 H11 119.7

loop_
_geom_bond_atom_site_label_1
_geom_bond_atom_site_label_2
_geom_bond_distance
O1 C8 1.2452(18)
C4 C3 1.396(2)
C4 C6 1.409(2)
C4 C8 1.478(2)
N2 C6 1.373(2)
N2 C7 1.451(2)
N2 H2 0.8800
N1 C8 1.346(2)
N1 C7 1.4654(18)
N1 H1N 0.8800
O3 N3 1.225(2)
N3 O2 1.223(2)
N3 C13 1.467(2)
C14 C13 1.382(2)
C14 C9 1.389(2)
C14 H14 0.9500
C3 C2 1.382(2)
C3 H3 0.9500
C5 C1 1.384(2)
C5 C6 1.406(2)
C5 H5 0.9500
C9 C10 1.395(2)
C9 C7 1.525(2)
C13 C12 1.386(2)
C1 C2 1.396(2)
C1 H1 0.9500
C10 C11 1.388(2)
C10 H10 0.9500
C7 H7 1.0000
C2 H2N 0.9500
C12 C11 1.380(3)
C12 H12 0.9500
C11 H11 0.9500

loop_
_geom_hbond_atom_site_label_D
_geom_hbond_atom_site_label_H
_geom_hbond_atom_site_label_A
_geom_hbond_distance_DH
_geom_hbond_distance_HA
_geom_hbond_distance_DA
_geom_hbond_angle_DHA
_geom_hbond_site_symmetry_A
N2 H2 O1 0.88 2.22 2.9745(17) 143.1 4_666
N1 H1N O1 0.88 2.08 2.9212(18) 159.5 3_665
C14 H14 O3 0.95 2.45 3.244(2) 140.9 3_766
C7 H7 O3 1.00 2.58 3.250(2) 124.2 3_766
N2 H2 O1 0.88 2.22 2.9745(17) 143.1 4_666
N1 H1N O1 0.88 2.08 2.9212(18) 159.5 3_665
C14 H14 O3 0.95 2.45 3.244(2) 140.9 3_766
C7 H7 O3 1.00 2.58 3.250(2) 124.2 3_766

loop_
_geom_torsion_atom_site_label_1
_geom_torsion_atom_site_label_2
_geom_torsion_atom_site_label_3
_geom_torsion_atom_site_label_4
_geom_torsion
C6 C4 C3 C2 -0.9(2)
C8 C4 C3 C2 175.18(15)
C7 N1 C8 O1 166.85(15)
C7 N1 C8 C4 -15.6(2)
C3 C4 C8 O1 -4.2(2)
C6 C4 C8 O1 171.84(15)
C3 C4 C8 N1 178.25(15)
C6 C4 C8 N1 -5.7(2)
C13 C14 C9 C10 -0.9(2)
C13 C14 C9 C7 179.96(14)
C9 C14 C13 C12 -0.1(3)
C9 C14 C13 N3 179.44(14)
O3 N3 C13 C14 -14.6(2)
O2 N3 C13 C14 165.16(17)
O3 N3 C13 C12 164.99(16)
O2 N3 C13 C12 -15.3(3)
C6 C5 C1 C2 -0.5(2)
C7 N2 C6 C5 -160.34(14)
C7 N2 C6 C4 23.3(2)
C1 C5 C6 N2 -177.04(15)
C1 C5 C6 C4 -0.7(2)
C3 C4 C6 N2 177.78(14)
C8 C4 C6 N2 1.7(2)
C3 C4 C6 C5 1.4(2)
C8 C4 C6 C5 -174.74(14)
C14 C9 C10 C11 0.9(2)
C7 C9 C10 C11 179.96(15)
C6 N2 C7 N1 -40.12(19)
C6 N2 C7 C9 84.64(16)
C8 N1 C7 N2 37.1(2)
C8 N1 C7 C9 -87.86(18)
C14 C9 C7 N2 96.95(16)
C10 C9 C7 N2 -82.13(18)
C14 C9 C7 N1 -140.09(14)
C10 C9 C7 N1 40.8(2)
C4 C3 C2 C1 -0.3(2)
C5 C1 C2 C3 1.0(2)
C14 C13 C12 C11 1.2(3)
N3 C13 C12 C11 -178.34(16)
C13 C12 C11 C10 -1.2(3)
C9 C10 C11 C12 0.2(3)
